data_7134615
loop_
_publ_author_name
'Xu, Wei-Jian'
'Alikin, Denis'
'Fang, Zi-Luo'
'Romanyuk, Konstantin'
'Verissimo, Luis'
'Zelenovskii, Pavel'
'Zhang, Wei-Xiong'
'Kholkin, Andrei'
'Rocha, Jo\~ao'

_publ_section_title
;
 Unlocking ferroelectricity in a metal-free adamantane derivative via
 targeted symmetry reduction
;
_journal_issue 51
_journal_name_full 'Chemical Communications'
_journal_page_first 9286
_journal_page_last 9289
_journal_paper_doi 10.1039/D5CC01790D
_journal_volume 61
_journal_year 2025
_chemical_formula_moiety 'Br, C10 H18 N'
_chemical_formula_sum 'C10 H18 Br N'
_chemical_formula_weight 232.16
_space_group_crystal_system monoclinic
_space_group_IT_number 4
_space_group_name_Hall 'P 2yb'
_space_group_name_H-M_alt 'P 1 21 1'
_atom_sites_solution_hydrogens geom
_atom_sites_solution_primary dual
_audit_creation_date 2024-01-15
_audit_creation_method
;
Olex2 1.2
(compiled 2018.05.29 svn.r3508 for OlexSys, GUI svn.r5506)
;
_audit_update_record
;
2024-04-01 deposited with the CCDC.	2025-05-08 downloaded from the CCDC.
;
_cell_angle_alpha 90
_cell_angle_beta 102.526(4)
_cell_angle_gamma 90
_cell_formula_units_Z 2
_cell_length_a 7.7656(3)
_cell_length_b 6.4026(2)
_cell_length_c 10.1581(4)
_cell_measurement_reflns_used 4019
_cell_measurement_temperature 298.15
_cell_measurement_theta_max 29.7180
_cell_measurement_theta_min 2.0520
_cell_volume 493.04(3)
_computing_molecular_graphics 'Olex2 (Dolomanov et al., 2009)'
_computing_publication_material 'Olex2 (Dolomanov et al., 2009)'
_computing_structure_refinement 'ShelXL (Sheldrick, 2015)'
_computing_structure_solution 'ShelXT (Sheldrick, 2015)'
_diffrn_ambient_temperature 298.15
_diffrn_measured_fraction_theta_full 1.000
_diffrn_measured_fraction_theta_max 0.969
_diffrn_measurement_device_type 'XtaLAB Synergy, Single source at home/near, HyPix3000'
_diffrn_radiation_type MoK\a
_diffrn_radiation_wavelength 0.71073
_diffrn_reflns_av_R_equivalents 0.0330
_diffrn_reflns_av_unetI/netI 0.0447
_diffrn_reflns_Laue_measured_fraction_full 1.000
_diffrn_reflns_Laue_measured_fraction_max 0.969
_diffrn_reflns_limit_h_max 10
_diffrn_reflns_limit_h_min -11
_diffrn_reflns_limit_k_max 9
_diffrn_reflns_limit_k_min -9
_diffrn_reflns_limit_l_max 14
_diffrn_reflns_limit_l_min -14
_diffrn_reflns_number 7256
_diffrn_reflns_point_group_measured_fraction_full 1.000
_diffrn_reflns_point_group_measured_fraction_max 0.969
_diffrn_reflns_theta_full 25.242
_diffrn_reflns_theta_max 30.952
_diffrn_reflns_theta_min 2.054
_exptl_absorpt_coefficient_mu 4.116
_exptl_absorpt_correction_T_max 1.00000
_exptl_absorpt_correction_T_min 0.69292
_exptl_absorpt_correction_type empirical
_exptl_absorpt_process_details
;
CrysAlisPro 1.171.42.73a (Rigaku Oxford Diffraction, 2022)
Empirical absorption correction using spherical harmonics,
implemented in SCALE3 ABSPACK scaling algorithm.
;
_exptl_crystal_colour 'clear light colourless'
_exptl_crystal_colour_lustre clear
_exptl_crystal_colour_modifier light
_exptl_crystal_colour_primary colourless
_exptl_crystal_density_diffrn 1.564
_exptl_crystal_description block
_exptl_crystal_F_000 240
_exptl_crystal_size_max 0.32
_exptl_crystal_size_mid 0.28
_exptl_crystal_size_min 0.21
_refine_diff_density_max 0.554
_refine_diff_density_min -0.402
_refine_diff_density_rms 0.080
_refine_ls_abs_structure_details
;
 Refined as an inversion twin.
;
_refine_ls_abs_structure_Flack 0.18(2)
_refine_ls_extinction_coef 0.065(5)
_refine_ls_extinction_expression Fc^*^=kFc[1+0.001xFc^2^\l^3^/sin(2\q)]^-1/4^
_refine_ls_extinction_method 'SHELXL-2014/7 (Sheldrick 2014'
_refine_ls_goodness_of_fit_ref 1.054
_refine_ls_hydrogen_treatment constr
_refine_ls_matrix_type full
_refine_ls_number_parameters 112
_refine_ls_number_reflns 2685
_refine_ls_number_restraints 1
_refine_ls_restrained_S_all 1.054
_refine_ls_R_factor_all 0.0438
_refine_ls_R_factor_gt 0.0346
_refine_ls_shift/su_max 0.000
_refine_ls_shift/su_mean 0.000
_refine_ls_structure_factor_coef Fsqd
_refine_ls_weighting_details 'w=1/[\s^2^(Fo^2^)+(0.0344P)^2^] where P=(Fo^2^+2Fc^2^)/3'
_refine_ls_weighting_scheme calc
_refine_ls_wR_factor_gt 0.0689
_refine_ls_wR_factor_ref 0.0712
_reflns_Friedel_coverage 0.850
_reflns_Friedel_fraction_full 1.000
_reflns_Friedel_fraction_max 0.969
_reflns_number_gt 2328
_reflns_number_total 2685
_reflns_threshold_expression 'I > 2\s(I)'
_cod_data_source_file d5cc01790d2.cif
_cod_data_source_block 2-ADAB_298K
_cod_depositor_comments 'Adding full bibliography for 7134614--7134616.cif.'
_cod_database_code 7134615
_shelx_shelxl_version_number 2014/7
_shelx_space_group_comment
;
The symmetry employed for this shelxl refinement is uniquely defined
by the following loop, which should always be used as a source of
symmetry information in preference to the above space-group names.
They are only intended as comments.
;
_shelx_estimated_absorpt_t_max 0.479
_shelx_estimated_absorpt_t_min 0.353
_olex2_refinement_description
;
1. Twinned data refinement
 Scales: 0.82(2)
 0.18(2)
2. Fixed Uiso
 At 1.2 times of:
  All C(H) groups, All C(H,H) groups
 At 1.5 times of:
  All N(H,H,H) groups
3.a Ternary CH refined with riding coordinates:
 C7(H7), C2(H2), C1(H1), C9(H9), C6(H6)
3.b Secondary CH2 refined with riding coordinates:
 C10(H10A,H10B), C8(H8A,H8B), C3(H3A,H3B), C5(H5A,H5B), C4(H4A,H4B)
3.c Idealised Me refined as rotating group:
 N1(H1A,H1B,H1C)
;
_olex2_submission_special_instructions 'No special instructions were received'

loop_
_space_group_symop_operation_xyz
'x, y, z'
'-x, y+1/2, -z'

loop_
_atom_site_label
_atom_site_type_symbol
_atom_site_fract_x
_atom_site_fract_y
_atom_site_fract_z
_atom_site_U_iso_or_equiv
_atom_site_adp_type
_atom_site_occupancy
_atom_site_site_symmetry_order
_atom_site_calc_flag
_atom_site_refinement_flags_posn
_atom_site_refinement_flags_adp
_atom_site_refinement_flags_occupancy
_atom_site_disorder_assembly
_atom_site_disorder_group
Br1 Br 0.66952(4) 0.32137(15) 0.16293(3) 0.03134(13) Uani 1 1 d . . . . .
N1 N 0.4968(3) 0.8243(10) 0.1658(2) 0.0275(5) Uani 1 1 d . . . . .
H1A H 0.4142 0.8221 0.0899 0.041 Uiso 1 1 calc GR . . . .
H1B H 0.5589 0.7064 0.1730 0.041 Uiso 1 1 calc GR . . . .
H1C H 0.5683 0.9326 0.1644 0.041 Uiso 1 1 calc GR . . . .
C7 C 0.2854(6) 1.0284(8) 0.2700(5) 0.0248(10) Uani 1 1 d . . . . .
H7 H 0.3462 1.1564 0.2528 0.030 Uiso 1 1 calc R . . . .
C10 C -0.0324(4) 0.8136(13) 0.3147(3) 0.0286(7) Uani 1 1 d . . . . .
H10A H -0.0945 0.6888 0.3323 0.034 Uiso 1 1 calc R . . . .
H10B H -0.1126 0.9311 0.3086 0.034 Uiso 1 1 calc R . . . .
C2 C 0.3141(6) 0.6419(8) 0.3058(5) 0.0249(11) Uani 1 1 d . . . . .
H2 H 0.3955 0.5236 0.3118 0.030 Uiso 1 1 calc R . . . .
C8 C 0.1225(7) 0.9888(8) 0.1536(4) 0.0272(11) Uani 1 1 d . . . . .
H8A H 0.0423 1.1064 0.1458 0.033 Uiso 1 1 calc R . . . .
H8B H 0.1602 0.9745 0.0690 0.033 Uiso 1 1 calc R . . . .
C3 C 0.1557(5) 0.6051(8) 0.1919(4) 0.0269(11) Uani 1 1 d . . . . .
H3A H 0.0966 0.4773 0.2081 0.032 Uiso 1 1 calc R . . . .
H3B H 0.1939 0.5899 0.1076 0.032 Uiso 1 1 calc R . . . .
C5 C 0.2219(6) 1.0485(7) 0.4019(4) 0.0291(10) Uani 1 1 d . . . . .
H5A H 0.3220 1.0746 0.4757 0.035 Uiso 1 1 calc R . . . .
H5B H 0.1417 1.1660 0.3959 0.035 Uiso 1 1 calc R . . . .
C1 C 0.4105(4) 0.8444(9) 0.2847(3) 0.0207(9) Uani 1 1 d . . . . .
H1 H 0.5037 0.8676 0.3654 0.025 Uiso 1 1 calc R . . . .
C9 C 0.0280(4) 0.7892(8) 0.1820(3) 0.0273(11) Uani 1 1 d . . . . .
H9 H -0.0747 0.7646 0.1085 0.033 Uiso 1 1 calc R . . . .
C6 C 0.1284(4) 0.8495(9) 0.4299(3) 0.0268(11) Uani 1 1 d . . . . .
H6 H 0.0897 0.8642 0.5151 0.032 Uiso 1 1 calc R . . . .
C4 C 0.2537(6) 0.6642(7) 0.4391(4) 0.0281(10) Uani 1 1 d . . . . .
H4A H 0.1943 0.5376 0.4572 0.034 Uiso 1 1 calc R . . . .
H4B H 0.3552 0.6856 0.5124 0.034 Uiso 1 1 calc R . . . .

loop_
_atom_site_aniso_label
_atom_site_aniso_U_11
_atom_site_aniso_U_22
_atom_site_aniso_U_33
_atom_site_aniso_U_23
_atom_site_aniso_U_13
_atom_site_aniso_U_12
Br1 0.03427(19) 0.0285(2) 0.03269(19) 0.0013(3) 0.01040(12) -0.0011(3)
N1 0.0264(12) 0.0279(14) 0.0300(13) 0.000(3) 0.0103(10) -0.002(3)
C7 0.031(2) 0.013(2) 0.035(3) -0.0004(19) 0.016(2) -0.0010(18)
C10 0.0238(13) 0.0283(18) 0.0349(16) 0.000(3) 0.0093(11) 0.001(3)
C2 0.033(2) 0.013(2) 0.030(2) -0.0002(17) 0.0096(18) 0.0042(17)
C8 0.029(2) 0.028(3) 0.023(2) 0.0052(19) 0.0034(16) 0.010(2)
C3 0.033(3) 0.020(2) 0.029(2) -0.006(2) 0.0099(19) -0.0042(18)
C5 0.033(2) 0.022(2) 0.033(2) -0.0082(19) 0.0099(18) -0.0014(19)
C1 0.0223(13) 0.017(3) 0.0227(13) -0.0013(18) 0.0046(10) -0.0053(18)
C9 0.0236(14) 0.031(4) 0.0255(15) -0.0021(18) -0.0001(11) -0.0017(18)
C6 0.0295(15) 0.029(3) 0.0241(15) -0.0021(19) 0.0110(12) 0.0037(19)
C4 0.034(2) 0.027(2) 0.026(2) 0.0058(18) 0.0109(17) 0.0012(19)

loop_
_atom_type_symbol
_atom_type_description
_atom_type_scat_dispersion_real
_atom_type_scat_dispersion_imag
_atom_type_scat_source
C C 0.0033 0.0016 'International Tables Vol C Tables 4.2.6.8 and 6.1.1.4'
H H 0.0000 0.0000 'International Tables Vol C Tables 4.2.6.8 and 6.1.1.4'
Br Br -0.2901 2.4595 'International Tables Vol C Tables 4.2.6.8 and 6.1.1.4'
N N 0.0061 0.0033 'International Tables Vol C Tables 4.2.6.8 and 6.1.1.4'

loop_
_geom_angle_atom_site_label_1
_geom_angle_atom_site_label_2
_geom_angle_atom_site_label_3
_geom_angle
_geom_angle_site_symmetry_1
_geom_angle_site_symmetry_3
_geom_angle_publ_flag
C5 C7 C8 108.5(3) . . ?
C1 C7 C8 110.3(4) . . ?
C1 C7 C5 107.5(4) . . ?
C9 C10 C6 109.5(3) . . ?
C3 C2 C1 111.4(4) . . ?
C3 C2 C4 109.7(4) . . ?
C4 C2 C1 107.2(3) . . ?
C9 C8 C7 109.7(4) . . ?
C2 C3 C9 109.8(4) . . ?
C6 C5 C7 110.5(4) . . ?
N1 C1 C7 112.0(4) . . ?
N1 C1 C2 110.8(4) . . ?
C7 C1 C2 110.4(3) . . ?
C10 C9 C8 109.4(5) . . ?
C10 C9 C3 109.8(4) . . ?
C3 C9 C8 108.9(3) . . ?
C5 C6 C10 109.0(4) . . ?
C5 C6 C4 109.8(3) . . ?
C4 C6 C10 109.5(5) . . ?
C6 C4 C2 109.4(3) . . ?

loop_
_geom_bond_atom_site_label_1
_geom_bond_atom_site_label_2
_geom_bond_distance
_geom_bond_site_symmetry_2
_geom_bond_publ_flag
N1 C1 1.509(4) . ?
C7 C8 1.554(6) . ?
C7 C5 1.530(6) . ?
C7 C1 1.514(7) . ?
C10 C9 1.528(5) . ?
C10 C6 1.532(5) . ?
C2 C3 1.513(6) . ?
C2 C1 1.535(7) . ?
C2 C4 1.533(6) . ?
C8 C9 1.532(7) . ?
C3 C9 1.530(7) . ?
C5 C6 1.524(7) . ?
C6 C4 1.525(7) . ?

loop_
_geom_hbond_atom_site_label_D
_geom_hbond_atom_site_label_H
_geom_hbond_atom_site_label_A
_geom_hbond_distance_DH
_geom_hbond_distance_HA
_geom_hbond_distance_DA
_geom_hbond_angle_DHA
_geom_hbond_site_symmetry_A
N1 H1B Br1 0.89 2.62 3.491(6) 166.2 .
N1 H1C Br1 0.89 2.61 3.456(6) 158.7 1_565

loop_
_twin_individual_id
_twin_individual_mass_fraction_refined
1 0.82(2)
2 0.18(2)
